data_1512837
loop_
_publ_author_name
'Suvra Acharya'
'Ambica Kejriwal'
'Achintesh Narayan Biswas'
'Purak Das'
'Debatra Narayan Neogi'
'Pinaki Bandyopadhyay'

_publ_section_title
;
 Synthesis, characterization, X-ray structure and spectroscopic study of
 platinum(II) complexes with tridentate diazene ligands having O,N,S donor
 set
;
_journal_name_full
;
Inorganica Chimica Acta
;
_journal_page_first 757
_journal_page_last 764
_journal_paper_doi 10.1016/j.ica.2012.09.041
_journal_volume 394
_journal_year 2013
_chemical_formula_moiety 'C19 H17 I N2 O Pt S'
_chemical_formula_sum 'C19 H17 I N2 O Pt S'
_chemical_formula_weight 643.40
_space_group_IT_number 14
_symmetry_cell_setting monoclinic
_symmetry_space_group_name_Hall '-P 2yn'
_symmetry_space_group_name_H-M 'P 1 21/n 1'
_atom_sites_solution_hydrogens geom
_atom_sites_solution_primary direct
_atom_sites_solution_secondary difmap
_cell_angle_alpha 90.00
_cell_angle_beta 108.50(3)
_cell_angle_gamma 90.00
_cell_formula_units_Z 4
_cell_length_a 13.531(3)
_cell_length_b 9.0070(18)
_cell_length_c 16.564(3)
_cell_measurement_temperature 293(2)
_cell_volume 1914.4(7)
_computing_cell_refinement 'Bruker SMART'
_computing_data_collection 'Bruker SMART'
_computing_data_reduction 'Bruker SAINT'
_computing_molecular_graphics 'Bruker SHELXTL'
_computing_publication_material 'Bruker SHELXTL'
_computing_structure_refinement 'SHELXL-97 (Sheldrick, 1997)'
_computing_structure_solution 'Bruker SHELXTL'
_diffrn_ambient_temperature 293(2)
_diffrn_measured_fraction_theta_full 0.866
_diffrn_measured_fraction_theta_max 0.866
_diffrn_radiation_monochromator graphite
_diffrn_radiation_source 'fine-focus sealed tube'
_diffrn_radiation_type MoK\a
_diffrn_radiation_wavelength 0.71073
_diffrn_reflns_av_R_equivalents 0.0970
_diffrn_reflns_av_sigmaI/netI 0.0931
_diffrn_reflns_limit_h_max 16
_diffrn_reflns_limit_h_min -7
_diffrn_reflns_limit_k_max 10
_diffrn_reflns_limit_k_min -10
_diffrn_reflns_limit_l_max 11
_diffrn_reflns_limit_l_min -19
_diffrn_reflns_number 4151
_diffrn_reflns_theta_full 24.99
_diffrn_reflns_theta_max 24.99
_diffrn_reflns_theta_min 3.18
_exptl_absorpt_coefficient_mu 9.060
_exptl_absorpt_correction_T_max 0.336
_exptl_absorpt_correction_T_min 0.108
_exptl_absorpt_correction_type multi-scan
_exptl_absorpt_process_details '(SADABS; Sheldrick, 1996)'
_exptl_crystal_colour Violet
_exptl_crystal_density_diffrn 2.232
_exptl_crystal_density_method 'not measured'
_exptl_crystal_description Needle
_exptl_crystal_F_000 1200
_exptl_crystal_size_max 0.35
_exptl_crystal_size_mid 0.22
_exptl_crystal_size_min 0.12
_refine_diff_density_max 1.381
_refine_diff_density_min -0.708
_refine_diff_density_rms 0.143
_refine_ls_extinction_method none
_refine_ls_goodness_of_fit_ref 0.866
_refine_ls_hydrogen_treatment constr
_refine_ls_matrix_type full
_refine_ls_number_parameters 227
_refine_ls_number_reflns 2918
_refine_ls_number_restraints 0
_refine_ls_restrained_S_all 0.866
_refine_ls_R_factor_all 0.0541
_refine_ls_R_factor_gt 0.0385
_refine_ls_shift/su_max 0.001
_refine_ls_shift/su_mean 0.000
_refine_ls_structure_factor_coef Fsqd
_refine_ls_weighting_details 'calc w=1/[\s^2^(Fo^2^)+(0.0253P)^2^+0.0000P] where P=(Fo^2^+2Fc^2^)/3'
_refine_ls_weighting_scheme calc
_refine_ls_wR_factor_gt 0.0713
_refine_ls_wR_factor_ref 0.0751
_reflns_number_gt 2207
_reflns_number_total 2918
_reflns_threshold_expression >2sigma(I)
_cod_data_source_file ICA-2013-394-757-764-2.cif
_cod_data_source_block a
_cod_depositor_comments
;
The following automatic conversions were performed:

'_exptl_absorpt_correction_type' value 'Multi-scan' changed to
'multi-scan' according to the built-in table from CIF Core dictionary
named 'cif_core.dic' version 2.4.1 from 2010-06-29.

Automatic conversion script
Id: cif_fix_values 1891 2012-01-12 08:04:46Z andrius 
;
_cod_original_sg_symbol_H-M 'P 21/n'
_cod_database_code 1512837

loop_
_symmetry_equiv_pos_as_xyz
'x, y, z'
'-x+1/2, y+1/2, -z+1/2'
'-x, -y, -z'
'x-1/2, -y-1/2, z-1/2'

loop_
_atom_site_label
_atom_site_type_symbol
_atom_site_fract_x
_atom_site_fract_y
_atom_site_fract_z
_atom_site_U_iso_or_equiv
_atom_site_adp_type
_atom_site_occupancy
_atom_site_symmetry_multiplicity
_atom_site_calc_flag
_atom_site_refinement_flags
Pt1 Pt 0.53769(2) 0.14966(3) 0.80059(2) 0.05125(14) Uani 1 1 d .
I1 I 0.55782(4) 0.08616(7) 0.65343(4) 0.0741(2) Uani 1 1 d .
S1 S 0.67601(14) 0.2979(3) 0.83284(15) 0.0611(5) Uani 1 1 d .
O1 O 0.4164(4) 0.0101(6) 0.7746(3) 0.0565(13) Uani 1 1 d .
N2 N 0.5208(4) 0.2090(7) 0.9106(4) 0.0451(14) Uani 1 1 d .
N1 N 0.4513(5) 0.1677(7) 0.9414(4) 0.0555(17) Uani 1 1 d .
C11 C 0.5941(6) 0.3123(8) 0.9622(5) 0.053(2) Uani 1 1 d .
C16 C 0.5888(6) 0.3605(9) 1.0402(5) 0.057(2) Uani 1 1 d .
H16 H 0.5368 0.3263 1.0611 0.068 Uiso 1 1 calc R
C1 C 0.3736(5) 0.0696(8) 0.9023(5) 0.0473(18) Uani 1 1 d .
C10 C 0.3024(6) 0.0429(9) 0.9498(5) 0.055(2) Uani 1 1 d .
C2 C 0.3632(5) -0.0065(9) 0.8258(5) 0.0530(19) Uani 1 1 d .
C9 C 0.2188(6) -0.0628(10) 0.9177(6) 0.061(2) Uani 1 1 d .
C12 C 0.6700(6) 0.3626(9) 0.9336(5) 0.061(2) Uani 1 1 d .
C4 C 0.2123(6) -0.1375(10) 0.8425(6) 0.065(2) Uani 1 1 d .
H4 H 0.1606 -0.2089 0.8227 0.077 Uiso 1 1 calc R
C3 C 0.2775(6) -0.1112(9) 0.7970(6) 0.065(2) Uani 1 1 d .
H3 H 0.2673 -0.1613 0.7459 0.078 Uiso 1 1 calc R
C6 C 0.1558(7) -0.0095(13) 1.0344(7) 0.086(3) Uani 1 1 d .
H6 H 0.1056 -0.0228 1.0613 0.103 Uiso 1 1 calc R
C8 C 0.3108(7) 0.1156(11) 1.0275(6) 0.072(2) Uani 1 1 d .
H8 H 0.3644 0.1829 1.0510 0.086 Uiso 1 1 calc R
C18 C 0.5415(7) 0.5439(12) 0.7727(7) 0.086(3) Uani 1 1 d .
H18A H 0.4834 0.4754 0.7536 0.103 Uiso 1 1 calc R
H18B H 0.5495 0.5711 0.8311 0.103 Uiso 1 1 calc R
C15 C 0.6627(7) 0.4607(12) 1.0863(6) 0.080(3) Uani 1 1 d .
H15 H 0.6586 0.4944 1.1382 0.096 Uiso 1 1 calc R
C5 C 0.1490(6) -0.0830(11) 0.9615(7) 0.074(3) Uani 1 1 d .
H5 H 0.0947 -0.1500 0.9402 0.089 Uiso 1 1 calc R
C17 C 0.6411(6) 0.4674(10) 0.7690(6) 0.068(2) Uani 1 1 d .
H17A H 0.6984 0.5371 0.7882 0.082 Uiso 1 1 calc R
H17B H 0.6327 0.4430 0.7102 0.082 Uiso 1 1 calc R
C13 C 0.7473(7) 0.4658(12) 0.9841(7) 0.089(3) Uani 1 1 d .
H13 H 0.8009 0.4998 0.9649 0.107 Uiso 1 1 calc R
C14 C 0.7399(7) 0.5112(12) 1.0595(7) 0.082(3) Uani 1 1 d .
H14 H 0.7884 0.5777 1.0929 0.099 Uiso 1 1 calc R
C7 C 0.2383(7) 0.0851(13) 1.0677(7) 0.090(3) Uani 1 1 d .
H7 H 0.2456 0.1305 1.1197 0.108 Uiso 1 1 calc R
C19 C 0.5184(11) 0.6807(12) 0.7179(9) 0.115(4) Uani 1 1 d .
H19A H 0.5776 0.7457 0.7343 0.173 Uiso 1 1 calc R
H19B H 0.4590 0.7308 0.7249 0.173 Uiso 1 1 calc R
H19C H 0.5037 0.6528 0.6593 0.173 Uiso 1 1 calc R

loop_
_atom_site_aniso_label
_atom_site_aniso_U_11
_atom_site_aniso_U_22
_atom_site_aniso_U_33
_atom_site_aniso_U_23
_atom_site_aniso_U_13
_atom_site_aniso_U_12
Pt1 0.04504(19) 0.0561(2) 0.0541(2) 0.00742(16) 0.01785(15) 0.00862(14)
I1 0.0729(4) 0.0852(4) 0.0729(4) 0.0031(3) 0.0356(3) 0.0145(3)
S1 0.0427(10) 0.0760(13) 0.0667(14) 0.0114(11) 0.0205(10) 0.0047(10)
O1 0.054(3) 0.064(3) 0.053(3) 0.001(3) 0.019(3) -0.002(3)
N2 0.038(3) 0.051(3) 0.049(4) -0.006(3) 0.017(3) 0.002(3)
N1 0.062(4) 0.060(4) 0.044(4) 0.011(3) 0.015(3) 0.008(3)
C11 0.046(4) 0.057(5) 0.053(5) 0.021(4) 0.010(4) 0.004(4)
C16 0.045(4) 0.068(5) 0.053(5) 0.005(4) 0.009(4) -0.004(4)
C1 0.036(4) 0.051(4) 0.054(5) 0.001(4) 0.011(4) 0.000(3)
C10 0.057(5) 0.055(5) 0.052(5) 0.006(4) 0.017(4) -0.001(4)
C2 0.050(4) 0.049(4) 0.058(5) 0.012(4) 0.013(4) 0.011(4)
C9 0.044(4) 0.070(6) 0.068(6) 0.016(5) 0.015(4) -0.001(4)
C12 0.051(4) 0.069(5) 0.049(5) 0.005(4) -0.004(4) -0.002(4)
C4 0.054(5) 0.066(5) 0.071(6) -0.009(5) 0.017(4) -0.007(4)
C3 0.061(5) 0.059(5) 0.067(6) -0.003(4) 0.010(4) -0.003(4)
C6 0.061(6) 0.102(8) 0.105(8) 0.026(7) 0.042(6) -0.008(6)
C8 0.062(5) 0.083(6) 0.077(7) 0.008(5) 0.030(5) -0.001(5)
C18 0.085(6) 0.089(7) 0.091(7) 0.019(6) 0.038(6) 0.009(5)
C15 0.078(6) 0.089(7) 0.063(6) -0.005(5) 0.009(5) -0.013(6)
C5 0.054(5) 0.079(6) 0.087(7) 0.009(6) 0.019(5) -0.016(5)
C17 0.062(5) 0.081(6) 0.062(6) 0.001(5) 0.020(4) -0.009(4)
C13 0.065(6) 0.103(8) 0.103(9) 0.006(7) 0.031(6) -0.023(6)
C14 0.072(6) 0.094(7) 0.071(7) -0.003(6) 0.009(5) -0.021(5)
C7 0.089(7) 0.109(8) 0.081(7) 0.002(7) 0.042(6) -0.013(7)
C19 0.142(10) 0.070(8) 0.149(12) 0.013(7) 0.067(9) 0.010(7)

loop_
_atom_type_symbol
_atom_type_description
_atom_type_scat_dispersion_real
_atom_type_scat_dispersion_imag
_atom_type_scat_source
C C 0.0033 0.0016 'International Tables Vol C Tables 4.2.6.8 and 6.1.1.4'
H H 0.0000 0.0000 'International Tables Vol C Tables 4.2.6.8 and 6.1.1.4'
N N 0.0061 0.0033 'International Tables Vol C Tables 4.2.6.8 and 6.1.1.4'
O O 0.0106 0.0060 'International Tables Vol C Tables 4.2.6.8 and 6.1.1.4'
S S 0.1246 0.1234 'International Tables Vol C Tables 4.2.6.8 and 6.1.1.4'
I I -0.4742 1.8119 'International Tables Vol C Tables 4.2.6.8 and 6.1.1.4'
Pt Pt -1.7033 8.3905 'International Tables Vol C Tables 4.2.6.8 and 6.1.1.4'

loop_
_geom_angle_atom_site_label_1
_geom_angle_atom_site_label_2
_geom_angle_atom_site_label_3
_geom_angle
N2 Pt1 O1 92.4(2)
N2 Pt1 S1 87.17(18)
O1 Pt1 S1 177.76(16)
N2 Pt1 I1 176.97(18)
O1 Pt1 I1 89.03(15)
S1 Pt1 I1 91.54(6)
C12 S1 C17 100.8(4)
C12 S1 Pt1 97.8(3)
C17 S1 Pt1 108.6(3)
C2 O1 Pt1 121.6(5)
N1 N2 C11 114.5(6)
N1 N2 Pt1 127.7(5)
C11 N2 Pt1 117.7(5)
N2 N1 C1 124.0(7)
C12 C11 C16 119.7(8)
C12 C11 N2 118.2(8)
C16 C11 N2 122.0(7)
C15 C16 C11 118.4(8)
C15 C16 H16 120.8
C11 C16 H16 120.8
N1 C1 C2 125.6(6)
N1 C1 C10 113.2(7)
C2 C1 C10 121.1(7)
C8 C10 C1 122.9(7)
C8 C10 C9 117.8(7)
C1 C10 C9 119.3(7)
O1 C2 C1 128.4(7)
O1 C2 C3 114.5(7)
C1 C2 C3 117.0(7)
C5 C9 C4 123.4(8)
C5 C9 C10 118.8(9)
C4 C9 C10 117.8(7)
C11 C12 C13 120.5(9)
C11 C12 S1 119.1(7)
C13 C12 S1 120.5(7)
C3 C4 C9 123.2(8)
C3 C4 H4 118.4
C9 C4 H4 118.4
C4 C3 C2 121.6(8)
C4 C3 H3 119.2
C2 C3 H3 119.2
C5 C6 C7 118.5(9)
C5 C6 H6 120.7
C7 C6 H6 120.7
C7 C8 C10 118.9(9)
C7 C8 H8 120.6
C10 C8 H8 120.6
C19 C18 C17 111.2(8)
C19 C18 H18A 109.4
C17 C18 H18A 109.4
C19 C18 H18B 109.4
C17 C18 H18B 109.4
H18A C18 H18B 108.0
C14 C15 C16 122.9(10)
C14 C15 H15 118.5
C16 C15 H15 118.5
C6 C5 C9 122.9(9)
C6 C5 H5 118.5
C9 C5 H5 118.5
C18 C17 S1 114.9(6)
C18 C17 H17A 108.5
S1 C17 H17A 108.5
C18 C17 H17B 108.5
S1 C17 H17B 108.5
H17A C17 H17B 107.5
C14 C13 C12 118.5(9)
C14 C13 H13 120.8
C12 C13 H13 120.8
C15 C14 C13 120.0(10)
C15 C14 H14 120.0
C13 C14 H14 120.0
C6 C7 C8 122.9(11)
C6 C7 H7 118.6
C8 C7 H7 118.6
C18 C19 H19A 109.5
C18 C19 H19B 109.5
H19A C19 H19B 109.5
C18 C19 H19C 109.5
H19A C19 H19C 109.5
H19B C19 H19C 109.5

loop_
_geom_bond_atom_site_label_1
_geom_bond_atom_site_label_2
_geom_bond_distance
Pt1 N2 1.980(6)
Pt1 O1 2.003(5)
Pt1 S1 2.222(2)
Pt1 I1 2.6007(8)
S1 C12 1.794(9)
S1 C17 1.831(9)
O1 C2 1.284(8)
N2 N1 1.261(8)
N2 C11 1.429(10)
N1 C1 1.369(9)
C11 C12 1.339(11)
C11 C16 1.387(11)
C16 C15 1.383(11)
C16 H16 0.9300
C1 C2 1.408(10)
C1 C10 1.444(10)
C10 C8 1.416(12)
C10 C9 1.445(11)
C2 C3 1.452(11)
C9 C5 1.373(11)
C9 C4 1.395(12)
C12 C13 1.450(12)
C4 C3 1.351(12)
C4 H4 0.9300
C3 H3 0.9300
C6 C5 1.354(14)
C6 C7 1.373(14)
C6 H6 0.9300
C8 C7 1.377(11)
C8 H8 0.9300
C18 C19 1.504(15)
C18 C17 1.533(12)
C18 H18A 0.9700
C18 H18B 0.9700
C15 C14 1.337(12)
C15 H15 0.9300
C5 H5 0.9300
C17 H17A 0.9700
C17 H17B 0.9700
C13 C14 1.349(13)
C13 H13 0.9300
C14 H14 0.9300
C7 H7 0.9300
C19 H19A 0.9600
C19 H19B 0.9600
C19 H19C 0.9600

loop_
_geom_torsion_atom_site_label_1
_geom_torsion_atom_site_label_2
_geom_torsion_atom_site_label_3
_geom_torsion_atom_site_label_4
_geom_torsion
N2 Pt1 S1 C12 -0.4(3)
O1 Pt1 S1 C12 -79(4)
I1 Pt1 S1 C12 176.9(3)
N2 Pt1 S1 C17 -104.5(3)
O1 Pt1 S1 C17 177(29)
I1 Pt1 S1 C17 72.7(3)
N2 Pt1 O1 C2 0.4(6)
S1 Pt1 O1 C2 79(4)
I1 Pt1 O1 C2 -176.9(5)
O1 Pt1 N2 N1 -2.7(6)
S1 Pt1 N2 N1 179.5(6)
I1 Pt1 N2 N1 115(3)
O1 Pt1 N2 C11 178.2(5)
S1 Pt1 N2 C11 0.4(5)
I1 Pt1 N2 C11 -65(3)
C11 N2 N1 C1 179.9(6)
Pt1 N2 N1 C1 0.7(10)
N1 N2 C11 C12 -179.5(7)
Pt1 N2 C11 C12 -0.2(9)
N1 N2 C11 C16 0.8(10)
Pt1 N2 C11 C16 -180.0(6)
C12 C11 C16 C15 0.3(11)
N2 C11 C16 C15 -180.0(7)
N2 N1 C1 C2 4.3(11)
N2 N1 C1 C10 -178.7(7)
N1 C1 C10 C8 2.1(10)
C2 C1 C10 C8 179.2(7)
N1 C1 C10 C9 -177.6(6)
C2 C1 C10 C9 -0.5(10)
Pt1 O1 C2 C1 3.8(10)
Pt1 O1 C2 C3 179.6(5)
N1 C1 C2 O1 -7.1(12)
C10 C1 C2 O1 176.2(7)
N1 C1 C2 C3 177.3(7)
C10 C1 C2 C3 0.5(10)
C8 C10 C9 C5 2.9(11)
C1 C10 C9 C5 -177.4(7)
C8 C10 C9 C4 -178.2(8)
C1 C10 C9 C4 1.5(11)
C16 C11 C12 C13 0.8(12)
N2 C11 C12 C13 -179.0(7)
C16 C11 C12 S1 179.6(6)
N2 C11 C12 S1 -0.2(10)
C17 S1 C12 C11 111.1(7)
Pt1 S1 C12 C11 0.4(7)
C17 S1 C12 C13 -70.1(8)
Pt1 S1 C12 C13 179.2(7)
C5 C9 C4 C3 176.1(9)
C10 C9 C4 C3 -2.8(12)
C9 C4 C3 C2 2.9(13)
O1 C2 C3 C4 -178.0(7)
C1 C2 C3 C4 -1.7(11)
C1 C10 C8 C7 178.9(8)
C9 C10 C8 C7 -1.4(12)
C11 C16 C15 C14 -1.1(14)
C7 C6 C5 C9 -2.6(15)
C4 C9 C5 C6 -179.8(9)
C10 C9 C5 C6 -0.9(14)
C19 C18 C17 S1 -179.4(8)
C12 S1 C17 C18 -50.9(8)
Pt1 S1 C17 C18 51.2(7)
C11 C12 C13 C14 -1.1(14)
S1 C12 C13 C14 -179.8(8)
C16 C15 C14 C13 0.8(16)
C12 C13 C14 C15 0.3(16)
C5 C6 C7 C8 4.2(16)
C10 C8 C7 C6 -2.2(15)
